data_9010150
loop_
_publ_author_name
'Morin, G.'
'Rousse, G.'
'Elkaim, E.'

_publ_section_title
;Crystal structure of tooeleite, Fe6(AsO3)4SO4(OH)4 * 4H2O, a new iron
 arsenite oxyhydroxysulfate mineral relevant of acid mine drainage Locality:
 Tooele County, Utah
;
_journal_name_full 'American Mineralogist'
_journal_page_first 193
_journal_page_last 197
_journal_paper_doi 10.2138/am.2007.2361
_journal_volume 92
_journal_year 2007
_chemical_compound_source 'Tooele County, Utah'
_chemical_formula_sum 'As2 Fe3 H6 O12.6 S0.65'
_chemical_name_mineral Tooeleite
_space_group_IT_number 12
_symmetry_space_group_name_Hall '-C 2y'
_symmetry_space_group_name_H-M 'C 1 2/m 1'
_cell_angle_alpha 90
_cell_angle_beta 96.032
_cell_angle_gamma 90
_cell_formula_units_Z 2
_cell_length_a 8.9575
_cell_length_b 6.4238
_cell_length_c 9.7912
_cell_volume 560.278
_database_code_amcsd 0004271
_exptl_crystal_density_diffrn 3.236
_cod_original_formula_sum 'As2 Fe3 O12.6 S.65 H6'
_cod_database_code 9010150

loop_
_space_group_symop_operation_xyz
x,y,z
1/2+x,1/2+y,z
x,-y,z
1/2+x,1/2-y,z
-x,y,-z
1/2-x,1/2+y,-z
-x,-y,-z
1/2-x,1/2-y,-z

loop_
_atom_site_label
_atom_site_fract_x
_atom_site_fract_y
_atom_site_fract_z
_atom_site_occupancy
_atom_site_U_iso_or_equiv
_atom_site_type_symbol
_atom_site_attached_hydrogens
As 0.73960 0.00000 0.29900 1.00000 0.01064 As 0
Fe1 0.00000 0.00000 0.50000 1.00000 0.00836 Fe 0
Fe2 0.36750 0.00000 0.38020 1.00000 0.00836 Fe 0
O1 0.86600 -0.19600 0.37500 1.00000 0.00380 O 0
O-H2 0.37800 0.00000 0.15900 1.00000 0.00380 O 1
Wat3 0.59600 0.00000 0.41300 1.00000 0.00380 O 2
O4 0.14600 0.00000 0.35500 1.00000 0.00380 O 0
S 0.00000 0.00000 0.00000 0.65000 0.02026 S 0
O5 0.01400 -0.14100 0.11400 0.32500 0.00380 O 0
O6 0.12300 0.15100 0.01060 0.32500 0.00380 O 0

loop_
_cod_changelog_entry_id
_cod_changelog_entry_author
_cod_changelog_entry_date
_cod_changelog_entry_text
1
;cod-tools version 3.8.0
Id: cif_guess_AMCSD_atom_types 9574 2023-05-10 09:00:05Z saulius
;
2023-05-10T18:52:25+03:00
;Derived atom types and hydrogen counts
from atom names that follow the AMCSD naming convention
(Wat == water, O-H == hydroxyl).
;

loop_
_cod_related_entry_id
_cod_related_entry_database
_cod_related_entry_code
1 AMCSD 0004271
